data_7718643
loop_
_publ_author_name
'Mahawar, Pritam'
'Kelley, Steven P.'
'Walensky, Justin R.'

_publ_section_title
;
 Reactivity of a dithorium oxo complex from adventitious water.
;
_journal_issue 21
_journal_name_full 'Dalton transactions (Cambridge, England : 2003)'
_journal_page_first 8706
_journal_page_last 8711
_journal_paper_doi 10.1039/d5dt00855g
_journal_volume 54
_journal_year 2025
_chemical_formula_moiety 'C42 H66 O Th2'
_chemical_formula_sum 'C42 H66 O Th2'
_chemical_formula_weight 1051.02
_chemical_properties_physical Radioactive
_space_group_crystal_system monoclinic
_space_group_IT_number 14
_space_group_name_Hall '-P 2ybc'
_space_group_name_H-M_alt 'P 1 21/c 1'
_atom_sites_solution_hydrogens geom
_atom_sites_solution_primary direct
_atom_sites_solution_secondary difmap
_audit_creation_date 2025-01-13
_audit_creation_method
;
Olex2 1.2
(compiled 2018.05.29 svn.r3508 for OlexSys, GUI svn.r5506)
;
_audit_update_record
;
2025-03-24 deposited with the CCDC.	2025-05-02 downloaded from the CCDC.
;
_cell_angle_alpha 90
_cell_angle_beta 100.8643(16)
_cell_angle_gamma 90
_cell_formula_units_Z 8
_cell_length_a 17.3932(8)
_cell_length_b 16.6436(8)
_cell_length_c 28.6688(13)
_cell_measurement_reflns_used 9358
_cell_measurement_temperature 173.0
_cell_measurement_theta_max 26.45
_cell_measurement_theta_min 2.38
_cell_volume 8150.4(7)
_computing_cell_refinement 'Bruker Apex4 V.2022.1-1/SAINT V8.40B'
_computing_data_collection 'Bruker Apex4 V.2022.1-1'
_computing_data_reduction 'Bruker Apex4 V.2022.1-1/SAINT V8.40B'
_computing_molecular_graphics 'Olex2 (Dolomanov et al., 2009)'
_computing_publication_material 'Olex2 (Dolomanov et al., 2009)'
_computing_structure_refinement 'ShelXL (Sheldrick, 2015)'
_computing_structure_solution 'ShelXS (Sheldrick, 2008)'
_diffrn_ambient_temperature 173.0
_diffrn_measured_fraction_theta_full 0.999
_diffrn_measured_fraction_theta_max 0.995
_diffrn_measurement_device_type 'Bruker Photon II CMOS area detector'
_diffrn_measurement_method 'shutterless omega and phi scans'
_diffrn_radiation_monochromator 'mirror optics'
_diffrn_radiation_type MoK\a
_diffrn_radiation_wavelength 0.71073
_diffrn_reflns_av_R_equivalents 0.0603
_diffrn_reflns_av_unetI/netI 0.0309
_diffrn_reflns_Laue_measured_fraction_full 0.999
_diffrn_reflns_Laue_measured_fraction_max 0.995
_diffrn_reflns_limit_h_max 21
_diffrn_reflns_limit_h_min -21
_diffrn_reflns_limit_k_max 20
_diffrn_reflns_limit_k_min -20
_diffrn_reflns_limit_l_max 35
_diffrn_reflns_limit_l_min -35
_diffrn_reflns_number 203914
_diffrn_reflns_point_group_measured_fraction_full 0.999
_diffrn_reflns_point_group_measured_fraction_max 0.995
_diffrn_reflns_theta_full 25.242
_diffrn_reflns_theta_max 26.401
_diffrn_reflns_theta_min 1.192
_diffrn_source 'Incoatec IMuS microfocus Mo tube'
_diffrn_standards_number 0
_exptl_absorpt_coefficient_mu 7.318
_exptl_absorpt_correction_T_max 0.4908
_exptl_absorpt_correction_T_min 0.3871
_exptl_absorpt_correction_type multi-scan
_exptl_absorpt_process_details 'Bruker AXScale'
_exptl_crystal_colour 'clear colourless'
_exptl_crystal_colour_lustre clear
_exptl_crystal_colour_primary colourless
_exptl_crystal_density_diffrn 1.713
_exptl_crystal_description plate
_exptl_crystal_F_000 4048
_exptl_crystal_size_max 0.05
_exptl_crystal_size_mid 0.02
_exptl_crystal_size_min 0.012
_refine_diff_density_max 1.821
_refine_diff_density_min -2.068
_refine_diff_density_rms 0.143
_refine_ls_extinction_method none
_refine_ls_goodness_of_fit_ref 1.255
_refine_ls_hydrogen_treatment constr
_refine_ls_matrix_type full
_refine_ls_number_parameters 860
_refine_ls_number_reflns 16644
_refine_ls_number_restraints 0
_refine_ls_restrained_S_all 1.255
_refine_ls_R_factor_all 0.0527
_refine_ls_R_factor_gt 0.0408
_refine_ls_shift/su_max 0.001
_refine_ls_shift/su_mean 0.000
_refine_ls_structure_factor_coef Fsqd
_refine_ls_weighting_details 'w=1/[\s^2^(Fo^2^)+66.5579P] where P=(Fo^2^+2Fc^2^)/3'
_refine_ls_weighting_scheme calc
_refine_ls_wR_factor_gt 0.0816
_refine_ls_wR_factor_ref 0.0849
_reflns_Friedel_coverage 0.000
_reflns_number_gt 14113
_reflns_number_total 16644
_reflns_threshold_expression 'I > 2\s(I)'
_cod_data_source_file d5dt00855g2.cif
_cod_data_source_block 2
_cod_depositor_comments 'Adding full bibliography for 7718641--7718643.cif.'
_cod_database_code 7718643
_shelx_shelxl_version_number 2019/3
_shelx_space_group_comment
;
The symmetry employed for this shelxl refinement is uniquely defined
by the following loop, which should always be used as a source of
symmetry information in preference to the above space-group names.
They are only intended as comments.
;
_shelx_estimated_absorpt_t_max 0.917
_shelx_estimated_absorpt_t_min 0.711
_olex2_refinement_description
;
1. Fixed Uiso
 At 1.5 times of:
  All C(H,H,H) groups
2. Uiso/Uaniso restraints and constraints
Uanis(Th4') = Uanis(Th4)
3. Others
 Sof(Th4')=1-FVAR(1)
 Sof(Th4)=FVAR(1)
 Fixed Sof: Th2(0.95) Th2'(0.05)
4.a Idealised Me refined with riding coordinates:
 C8A(H8AA,H8AB,H8AC), C20A(H20A,H20B,H20C), C42A(H42A,H42B,H42C)
4.b Idealised Me refined as rotating group:
 C6A(H6AA,H6AB,H6AC), C6B(H6BA,H6BB,H6BC), C7A(H7AA,H7AB,H7AC), C7B(H7BA,H7BB,
 H7BC), C8B(H8BA,H8BB,H8BC), C9A(H9AA,H9AB,H9AC), C9B(H9BA,H9BB,H9BC),
 C10A(H10A,H10B,H10C), C10B(H10D,H10E,H10F), C16A(H16A,H16B,H16C), C16B(H16D,
 H16E,H16F), C17A(H17A,H17B,H17C), C17B(H17D,H17E,H17F), C18A(H18A,H18B,H18C),
 C18B(H18D,H18E,H18F), C19A(H19A,H19B,H19C), C19B(H19D,H19E,H19F), C20B(H20D,
 H20E,H20F), C26A(H26A,H26B,H26C), C26B(H26D,H26E,H26F), C27A(H27A,H27B,H27C),
 C27B(H27D,H27E,H27F), C28A(H28A,H28B,H28C), C28B(H28D,H28E,H28F), C29A(H29A,
 H29B,H29C), C29B(H29D,H29E,H29F), C30A(H30A,H30B,H30C), C30B(H30D,H30E,H30F),
 C36A(H36A,H36B,H36C), C36B(H36D,H36E,H36F), C37A(H37A,H37B,H37C), C37B(H37D,
 H37E,H37F), C38A(H38A,H38B,H38C), C38B(H38D,H38E,H38F), C39A(H39A,H39B,H39C),
 C39B(H39D,H39E,H39F), C40A(H40A,H40B,H40C), C40B(H40D,H40E,H40F), C41A(H41A,
 H41B,H41C), C41B(H41D,H41E,H41F), C42B(H42D,H42E,H42F)
;
_olex2_submission_special_instructions 'No special instructions were received'

loop_
_space_group_symop_operation_xyz
'x, y, z'
'-x, y+1/2, -z+1/2'
'-x, -y, -z'
'x, -y-1/2, z-1/2'

loop_
_atom_site_label
_atom_site_type_symbol
_atom_site_fract_x
_atom_site_fract_y
_atom_site_fract_z
_atom_site_U_iso_or_equiv
_atom_site_adp_type
_atom_site_occupancy
_atom_site_site_symmetry_order
_atom_site_calc_flag
_atom_site_refinement_flags_posn
_atom_site_refinement_flags_adp
_atom_site_refinement_flags_occupancy
_atom_site_disorder_assembly
_atom_site_disorder_group
Th1 Th 0.82408(2) 0.25421(2) 0.33680(2) 0.02349(7) Uani 1 1 d . . . . .
Th2 Th 0.82950(2) 0.27013(2) 0.18636(2) 0.02212(7) Uani 0.95 1 d . . P A 1
Th2' Th 0.8217(4) 0.2376(5) 0.1864(3) 0.031(2) Uiso 0.05 1 d . . P A 2
Th3 Th 0.33893(2) 0.23718(2) -0.06473(2) 0.02325(7) Uani 1 1 d . . . . .
Th4 Th 0.30690(2) 0.22842(2) 0.08204(2) 0.02157(8) Uani 0.9153(7) 1 d . . P B 1
Th4' Th 0.30392(17) 0.2776(2) 0.07685(10) 0.02157(8) Uani 0.0847(7) 1 d . . P B 2
O1A O 0.8213(3) 0.2552(3) 0.26077(16) 0.0268(10) Uani 1 1 d . . . . .
O1B O 0.3160(3) 0.2391(3) 0.00706(17) 0.0293(11) Uani 1 1 d . . . . .
C1A C 0.8488(5) 0.4199(4) 0.3484(3) 0.0346(18) Uani 1 1 d . . . . .
C1B C 0.3950(5) 0.3938(4) -0.0790(3) 0.0364(18) Uani 1 1 d . . . . .
C2A C 0.8579(5) 0.3919(5) 0.3958(3) 0.041(2) Uani 1 1 d . . . . .
C2B C 0.3277(5) 0.4059(4) -0.0590(3) 0.0333(17) Uani 1 1 d . . . . .
C3A C 0.7844(6) 0.3673(5) 0.4035(3) 0.041(2) Uani 1 1 d . . . . .
C3B C 0.2625(5) 0.3834(4) -0.0923(3) 0.0342(18) Uani 1 1 d . . . . .
C4A C 0.7289(5) 0.3786(4) 0.3614(3) 0.0352(18) Uani 1 1 d . . . . .
C4B C 0.2885(5) 0.3577(4) -0.1346(3) 0.039(2) Uani 1 1 d . . . . .
C5A C 0.7686(5) 0.4128(4) 0.3273(3) 0.0306(17) Uani 1 1 d . . . . .
C5B C 0.3706(5) 0.3649(5) -0.1253(3) 0.0380(19) Uani 1 1 d . . . . .
C6A C 0.9106(5) 0.4567(5) 0.3249(4) 0.050(2) Uani 1 1 d . . . . .
H6AA H 0.962459 0.444452 0.343601 0.076 Uiso 1 1 calc GR . . . .
H6AB H 0.903228 0.515016 0.322959 0.076 Uiso 1 1 calc GR . . . .
H6AC H 0.906304 0.434476 0.292874 0.076 Uiso 1 1 calc GR . . . .
C6B C 0.4780(5) 0.4213(5) -0.0585(3) 0.047(2) Uani 1 1 d . . . . .
H6BA H 0.484151 0.426811 -0.024004 0.071 Uiso 1 1 calc GR . . . .
H6BB H 0.487836 0.473161 -0.072441 0.071 Uiso 1 1 calc GR . . . .
H6BC H 0.515368 0.381429 -0.065996 0.071 Uiso 1 1 calc GR . . . .
C7A C 0.9304(6) 0.3983(6) 0.4336(4) 0.070(3) Uani 1 1 d . . . . .
H7AA H 0.938128 0.348060 0.451724 0.104 Uiso 1 1 calc GR . . . .
H7AB H 0.924549 0.442823 0.455071 0.104 Uiso 1 1 calc GR . . . .
H7AC H 0.975871 0.408255 0.418770 0.104 Uiso 1 1 calc GR . . . .
C7B C 0.3279(6) 0.4435(5) -0.0112(3) 0.046(2) Uani 1 1 d . . . . .
H7BA H 0.281646 0.477742 -0.012967 0.068 Uiso 1 1 calc GR . . . .
H7BB H 0.375318 0.476011 -0.001988 0.068 Uiso 1 1 calc GR . . . .
H7BC H 0.326992 0.401148 0.012437 0.068 Uiso 1 1 calc GR . . . .
C8A C 0.7656(7) 0.3468(6) 0.4520(3) 0.066(3) Uani 1 1 d . . . . .
H8AA H 0.720096 0.310936 0.447873 0.099 Uiso 1 1 calc R . . . .
H8AB H 0.753858 0.396220 0.467858 0.099 Uiso 1 1 calc R . . . .
H8AC H 0.810705 0.319957 0.471427 0.099 Uiso 1 1 calc R . . . .
C8B C 0.1779(5) 0.3935(5) -0.0886(4) 0.053(2) Uani 1 1 d . . . . .
H8BA H 0.149480 0.343610 -0.098328 0.079 Uiso 1 1 calc GR . . . .
H8BB H 0.154919 0.437443 -0.109455 0.079 Uiso 1 1 calc GR . . . .
H8BC H 0.174224 0.406136 -0.055737 0.079 Uiso 1 1 calc GR . . . .
C9A C 0.6428(5) 0.3670(5) 0.3552(4) 0.052(2) Uani 1 1 d . . . . .
H9AA H 0.623899 0.338010 0.325524 0.078 Uiso 1 1 calc GR . . . .
H9AB H 0.617000 0.419483 0.354094 0.078 Uiso 1 1 calc GR . . . .
H9AC H 0.630869 0.335868 0.381974 0.078 Uiso 1 1 calc GR . . . .
C9B C 0.2349(6) 0.3435(6) -0.1815(3) 0.059(3) Uani 1 1 d . . . . .
H9BA H 0.262931 0.313553 -0.202559 0.089 Uiso 1 1 calc GR . . . .
H9BB H 0.217456 0.395200 -0.196134 0.089 Uiso 1 1 calc GR . . . .
H9BC H 0.189282 0.312391 -0.176485 0.089 Uiso 1 1 calc GR . . . .
C10A C 0.7312(5) 0.4441(5) 0.2796(3) 0.0405(19) Uani 1 1 d . . . . .
H10A H 0.739691 0.405946 0.255028 0.061 Uiso 1 1 calc GR . . . .
H10B H 0.754545 0.496049 0.274087 0.061 Uiso 1 1 calc GR . . . .
H10C H 0.674899 0.450942 0.278333 0.061 Uiso 1 1 calc GR . . . .
C10B C 0.4234(6) 0.3498(6) -0.1608(3) 0.057(3) Uani 1 1 d . . . . .
H10D H 0.462493 0.308993 -0.148201 0.086 Uiso 1 1 calc GR . . . .
H10E H 0.450009 0.399806 -0.166397 0.086 Uiso 1 1 calc GR . . . .
H10F H 0.392007 0.330772 -0.190793 0.086 Uiso 1 1 calc GR . . . .
C11A C 0.7479(5) 0.1390(5) 0.3867(3) 0.040(2) Uani 1 1 d . . . . .
C11B C 0.2371(5) 0.1238(4) -0.1166(3) 0.0320(17) Uani 1 1 d . . . . .
C12A C 0.8279(5) 0.1276(4) 0.4049(3) 0.0360(18) Uani 1 1 d . . . . .
C12B C 0.2635(5) 0.0874(4) -0.0724(3) 0.0307(17) Uani 1 1 d . . . . .
C13A C 0.8627(5) 0.0953(4) 0.3678(3) 0.040(2) Uani 1 1 d . . . . .
C13B C 0.3430(5) 0.0681(4) -0.0685(3) 0.0326(17) Uani 1 1 d . . . . .
C14A C 0.8020(6) 0.0873(4) 0.3270(3) 0.042(2) Uani 1 1 d . . . . .
C14B C 0.3656(5) 0.0917(5) -0.1114(3) 0.0382(19) Uani 1 1 d . . . . .
C15A C 0.7325(5) 0.1160(5) 0.3391(3) 0.040(2) Uani 1 1 d . . . . .
C15B C 0.2998(5) 0.1256(4) -0.1411(3) 0.0332(18) Uani 1 1 d . . . . .
C16A C 0.6849(6) 0.1589(6) 0.4151(4) 0.062(3) Uani 1 1 d . . . . .
H16A H 0.707371 0.191938 0.442567 0.094 Uiso 1 1 calc GR . . . .
H16B H 0.664067 0.109060 0.425986 0.094 Uiso 1 1 calc GR . . . .
H16C H 0.642496 0.188614 0.394923 0.094 Uiso 1 1 calc GR . . . .
C16B C 0.1541(5) 0.1495(5) -0.1358(4) 0.051(2) Uani 1 1 d . . . . .
H16D H 0.132489 0.176319 -0.110748 0.076 Uiso 1 1 calc GR . . . .
H16E H 0.122370 0.102145 -0.146911 0.076 Uiso 1 1 calc GR . . . .
H16F H 0.153511 0.186680 -0.162408 0.076 Uiso 1 1 calc GR . . . .
C17A C 0.8698(6) 0.1397(6) 0.4556(3) 0.054(2) Uani 1 1 d . . . . .
H17A H 0.912730 0.178084 0.456332 0.080 Uiso 1 1 calc GR . . . .
H17B H 0.890870 0.088248 0.468877 0.080 Uiso 1 1 calc GR . . . .
H17C H 0.832863 0.160702 0.474580 0.080 Uiso 1 1 calc GR . . . .
C17B C 0.2116(5) 0.0661(5) -0.0371(3) 0.045(2) Uani 1 1 d . . . . .
H17D H 0.226460 0.098740 -0.008384 0.068 Uiso 1 1 calc GR . . . .
H17E H 0.217940 0.009038 -0.028809 0.068 Uiso 1 1 calc GR . . . .
H17F H 0.156767 0.076727 -0.051402 0.068 Uiso 1 1 calc GR . . . .
C18A C 0.9434(6) 0.0627(5) 0.3745(4) 0.058(3) Uani 1 1 d . . . . .
H18A H 0.960254 0.060476 0.343748 0.086 Uiso 1 1 calc GR . . . .
H18B H 0.944437 0.008550 0.387966 0.086 Uiso 1 1 calc GR . . . .
H18C H 0.978952 0.097642 0.396149 0.086 Uiso 1 1 calc GR . . . .
C18B C 0.3925(6) 0.0253(5) -0.0273(3) 0.050(2) Uani 1 1 d . . . . .
H18D H 0.447633 0.039047 -0.025809 0.076 Uiso 1 1 calc GR . . . .
H18E H 0.385520 -0.032895 -0.031477 0.076 Uiso 1 1 calc GR . . . .
H18F H 0.376433 0.041685 0.002299 0.076 Uiso 1 1 calc GR . . . .
C19A C 0.8112(7) 0.0493(5) 0.2807(3) 0.060(3) Uani 1 1 d . . . . .
H19A H 0.816511 0.091463 0.257634 0.090 Uiso 1 1 calc GR . . . .
H19B H 0.765091 0.016432 0.268489 0.090 Uiso 1 1 calc GR . . . .
H19C H 0.858093 0.015357 0.285842 0.090 Uiso 1 1 calc GR . . . .
C19B C 0.4428(6) 0.0733(6) -0.1259(4) 0.065(3) Uani 1 1 d . . . . .
H19D H 0.460153 0.120225 -0.141780 0.097 Uiso 1 1 calc GR . . . .
H19E H 0.436361 0.027389 -0.147706 0.097 Uiso 1 1 calc GR . . . .
H19F H 0.481971 0.060274 -0.097624 0.097 Uiso 1 1 calc GR . . . .
C20A C 0.6525(6) 0.1112(6) 0.3077(4) 0.065(3) Uani 1 1 d . . . . .
H20A H 0.619770 0.155117 0.315674 0.097 Uiso 1 1 calc R . . . .
H20B H 0.628208 0.059585 0.312782 0.097 Uiso 1 1 calc R . . . .
H20C H 0.657668 0.115720 0.274367 0.097 Uiso 1 1 calc R . . . .
C20B C 0.2963(7) 0.1457(6) -0.1926(3) 0.065(3) Uani 1 1 d . . . . .
H20D H 0.248182 0.175845 -0.204668 0.098 Uiso 1 1 calc GR . . . .
H20E H 0.296517 0.096010 -0.210910 0.098 Uiso 1 1 calc GR . . . .
H20F H 0.341779 0.178472 -0.195889 0.098 Uiso 1 1 calc GR . . . .
C21A C 0.7108(4) 0.3056(5) 0.1062(3) 0.0348(18) Uani 1 1 d . . . A 1
C21B C 0.4670(4) 0.2067(4) 0.1105(3) 0.0293(16) Uani 1 1 d . . . B 1
C22A C 0.6803(4) 0.3373(4) 0.1449(3) 0.0314(16) Uani 1 1 d . . . A 1
C22B C 0.4389(4) 0.1909(5) 0.1528(3) 0.0358(18) Uani 1 1 d . . . B 1
C23A C 0.6646(4) 0.2715(5) 0.1727(3) 0.0313(16) Uani 1 1 d . . . A 1
C23B C 0.4134(5) 0.2638(5) 0.1695(3) 0.0368(18) Uani 1 1 d . . . B 1
C24A C 0.6847(4) 0.2002(4) 0.1513(3) 0.0311(16) Uani 1 1 d . . . A 1
C24B C 0.4251(5) 0.3244(5) 0.1382(3) 0.0345(17) Uani 1 1 d . . . B 1
C25A C 0.7113(4) 0.2215(5) 0.1095(2) 0.0322(17) Uani 1 1 d . . . A 1
C25B C 0.4596(4) 0.2896(4) 0.1021(2) 0.0277(15) Uani 1 1 d . . . B 1
C26A C 0.7278(6) 0.3544(6) 0.0649(3) 0.054(2) Uani 1 1 d . . . A 1
H26A H 0.747127 0.407566 0.076203 0.081 Uiso 1 1 calc GR . . A 1
H26B H 0.679705 0.360358 0.041085 0.081 Uiso 1 1 calc GR . . A 1
H26C H 0.767543 0.326921 0.050678 0.081 Uiso 1 1 calc GR . . A 1
C26B C 0.5019(5) 0.1481(5) 0.0804(3) 0.042(2) Uani 1 1 d . . . B 1
H26D H 0.496926 0.093388 0.092148 0.063 Uiso 1 1 calc GR . . B 1
H26E H 0.557357 0.160731 0.081996 0.063 Uiso 1 1 calc GR . . B 1
H26F H 0.474105 0.151918 0.047389 0.063 Uiso 1 1 calc GR . . B 1
C27A C 0.6581(5) 0.4237(5) 0.1503(3) 0.049(2) Uani 1 1 d . . . A 1
H27A H 0.660828 0.435813 0.184061 0.073 Uiso 1 1 calc GR . . A 1
H27B H 0.604696 0.432834 0.132983 0.073 Uiso 1 1 calc GR . . A 1
H27C H 0.694418 0.458696 0.137514 0.073 Uiso 1 1 calc GR . . A 1
C27B C 0.4458(5) 0.1127(6) 0.1803(3) 0.050(2) Uani 1 1 d . . . B 1
H27D H 0.396985 0.102651 0.191721 0.075 Uiso 1 1 calc GR . . B 1
H27E H 0.489329 0.116296 0.207384 0.075 Uiso 1 1 calc GR . . B 1
H27F H 0.455355 0.068543 0.159480 0.075 Uiso 1 1 calc GR . . B 1
C28A C 0.6245(5) 0.2761(5) 0.2154(3) 0.0401(19) Uani 1 1 d . . . A 1
H28A H 0.589940 0.229585 0.215386 0.060 Uiso 1 1 calc GR . . A 1
H28B H 0.593601 0.325602 0.213781 0.060 Uiso 1 1 calc GR . . A 1
H28C H 0.664152 0.276051 0.244685 0.060 Uiso 1 1 calc GR . . A 1
C28B C 0.3932(6) 0.2730(6) 0.2185(3) 0.054(2) Uani 1 1 d . . . B 1
H28D H 0.369795 0.326000 0.221082 0.081 Uiso 1 1 calc GR . . B 1
H28E H 0.440848 0.267784 0.242680 0.081 Uiso 1 1 calc GR . . B 1
H28F H 0.355776 0.231150 0.223231 0.081 Uiso 1 1 calc GR . . B 1
C29A C 0.6728(5) 0.1167(5) 0.1683(3) 0.048(2) Uani 1 1 d . . . A 1
H29A H 0.677321 0.078098 0.143182 0.073 Uiso 1 1 calc GR . . A 1
H29B H 0.620678 0.112511 0.176427 0.073 Uiso 1 1 calc GR . . A 1
H29C H 0.712690 0.104970 0.196506 0.073 Uiso 1 1 calc GR . . A 1
C29B C 0.4133(6) 0.4138(6) 0.1438(4) 0.060(3) Uani 1 1 d . . . B 1
H29D H 0.380223 0.434979 0.114947 0.090 Uiso 1 1 calc GR . . B 1
H29E H 0.464190 0.440975 0.149064 0.090 Uiso 1 1 calc GR . . B 1
H29F H 0.387874 0.423250 0.171039 0.090 Uiso 1 1 calc GR . . B 1
C30A C 0.7219(5) 0.1635(6) 0.0705(3) 0.048(2) Uani 1 1 d . . . A 1
H30A H 0.768111 0.179056 0.057614 0.072 Uiso 1 1 calc GR . . A 1
H30B H 0.675470 0.165109 0.045102 0.072 Uiso 1 1 calc GR . . A 1
H30C H 0.728985 0.108986 0.083435 0.072 Uiso 1 1 calc GR . . A 1
C30B C 0.4898(5) 0.3332(5) 0.0633(3) 0.0383(19) Uani 1 1 d . . . B 1
H30D H 0.543768 0.316517 0.063174 0.057 Uiso 1 1 calc GR . . B 1
H30E H 0.488371 0.391289 0.068768 0.057 Uiso 1 1 calc GR . . B 1
H30F H 0.456839 0.320303 0.032532 0.057 Uiso 1 1 calc GR . . B 1
C31A C 0.9675(4) 0.1787(5) 0.2044(3) 0.0362(18) Uani 1 1 d . . . A 1
C31B C 0.1932(5) 0.3042(5) 0.1259(3) 0.0357(18) Uani 1 1 d . . . B 1
C32A C 0.9931(4) 0.2581(5) 0.1996(3) 0.0320(16) Uani 1 1 d . . . A 1
C32B C 0.1780(4) 0.2222(5) 0.1299(3) 0.0341(17) Uani 1 1 d . . . B 1
C33A C 0.9721(4) 0.2805(5) 0.1510(3) 0.0395(19) Uani 1 1 d . . . A 1
C33B C 0.1478(4) 0.1925(5) 0.0843(3) 0.0340(17) Uani 1 1 d . . . B 1
C34A C 0.9341(4) 0.2150(5) 0.1265(3) 0.0386(19) Uani 1 1 d . . . A 1
C34B C 0.1449(4) 0.2567(4) 0.0516(3) 0.0313(16) Uani 1 1 d . . . B 1
C35A C 0.9300(5) 0.1526(5) 0.1589(3) 0.0381(19) Uani 1 1 d . . . A 1
C35B C 0.1732(5) 0.3255(5) 0.0781(3) 0.0360(18) Uani 1 1 d . . . B 1
C36A C 0.9874(6) 0.1287(6) 0.2484(3) 0.053(2) Uani 1 1 d . . . A 1
H36A H 0.961842 0.151268 0.273173 0.080 Uiso 1 1 calc GR . . A 1
H36B H 1.044236 0.128587 0.259517 0.080 Uiso 1 1 calc GR . . A 1
H36C H 0.969100 0.073522 0.241443 0.080 Uiso 1 1 calc GR . . A 1
C36B C 0.2126(6) 0.3643(6) 0.1668(3) 0.053(2) Uani 1 1 d . . . B 1
H36D H 0.248514 0.339400 0.193302 0.080 Uiso 1 1 calc GR . . B 1
H36E H 0.164298 0.380086 0.177320 0.080 Uiso 1 1 calc GR . . B 1
H36F H 0.237326 0.411935 0.155990 0.080 Uiso 1 1 calc GR . . B 1
C37A C 1.0400(5) 0.3097(7) 0.2394(4) 0.062(3) Uani 1 1 d . . . A 1
H37A H 1.015889 0.362990 0.239102 0.093 Uiso 1 1 calc GR . . A 1
H37B H 1.093963 0.315330 0.234373 0.093 Uiso 1 1 calc GR . . A 1
H37C H 1.040168 0.283879 0.270117 0.093 Uiso 1 1 calc GR . . A 1
C37B C 0.1835(5) 0.1742(6) 0.1751(3) 0.050(2) Uani 1 1 d . . . B 1
H37D H 0.210260 0.123190 0.171904 0.075 Uiso 1 1 calc GR . . B 1
H37E H 0.130765 0.163392 0.180922 0.075 Uiso 1 1 calc GR . . B 1
H37F H 0.213146 0.204779 0.201721 0.075 Uiso 1 1 calc GR . . B 1
C38A C 0.9946(6) 0.3558(6) 0.1283(4) 0.061(3) Uani 1 1 d . . . A 1
H38A H 0.949042 0.376697 0.106174 0.092 Uiso 1 1 calc GR . . A 1
H38B H 1.036728 0.344045 0.110986 0.092 Uiso 1 1 calc GR . . A 1
H38C H 1.012558 0.396082 0.152899 0.092 Uiso 1 1 calc GR . . A 1
C38B C 0.1122(5) 0.1108(5) 0.0735(4) 0.050(2) Uani 1 1 d . . . B 1
H38D H 0.110850 0.097901 0.040057 0.075 Uiso 1 1 calc GR . . B 1
H38E H 0.058770 0.110674 0.079908 0.075 Uiso 1 1 calc GR . . B 1
H38F H 0.143691 0.070655 0.093642 0.075 Uiso 1 1 calc GR . . B 1
C39A C 0.9150(6) 0.2100(8) 0.0729(3) 0.064(3) Uani 1 1 d . . . A 1
H39A H 0.901230 0.154543 0.063326 0.096 Uiso 1 1 calc GR . . A 1
H39B H 0.960710 0.226716 0.059906 0.096 Uiso 1 1 calc GR . . A 1
H39C H 0.870774 0.245457 0.060856 0.096 Uiso 1 1 calc GR . . A 1
C39B C 0.1092(5) 0.2541(5) -0.0009(3) 0.043(2) Uani 1 1 d . . . B 1
H39D H 0.151100 0.253291 -0.019448 0.064 Uiso 1 1 calc GR . . B 1
H39E H 0.076422 0.301661 -0.009341 0.064 Uiso 1 1 calc GR . . B 1
H39F H 0.077177 0.205548 -0.007706 0.064 Uiso 1 1 calc GR . . B 1
C40A C 0.8968(6) 0.0687(5) 0.1468(4) 0.061(3) Uani 1 1 d . . . A 1
H40A H 0.917867 0.031553 0.172561 0.091 Uiso 1 1 calc GR . . A 1
H40B H 0.911585 0.050255 0.117215 0.091 Uiso 1 1 calc GR . . A 1
H40C H 0.839585 0.070283 0.142753 0.091 Uiso 1 1 calc GR . . A 1
C40B C 0.1731(6) 0.4104(5) 0.0587(4) 0.057(3) Uani 1 1 d . . . B 1
H40D H 0.222156 0.437307 0.072784 0.085 Uiso 1 1 calc GR . . B 1
H40E H 0.128835 0.440324 0.066727 0.085 Uiso 1 1 calc GR . . B 1
H40F H 0.168321 0.408471 0.024120 0.085 Uiso 1 1 calc GR . . B 1
C41A C 0.9702(5) 0.2540(5) 0.3620(3) 0.042(2) Uani 1 1 d . . . . .
H41A H 0.992060 0.207306 0.348222 0.063 Uiso 1 1 calc GR . . . .
H41B H 0.984034 0.251250 0.396724 0.063 Uiso 1 1 calc GR . . . .
H41C H 0.991746 0.303344 0.350913 0.063 Uiso 1 1 calc GR . . . .
C41B C 0.4849(5) 0.2217(5) -0.0510(3) 0.043(2) Uani 1 1 d . . . . .
H41D H 0.509576 0.267004 -0.032042 0.064 Uiso 1 1 calc GR . . . .
H41E H 0.502129 0.220766 -0.081636 0.064 Uiso 1 1 calc GR . . . .
H41F H 0.499914 0.171375 -0.034013 0.064 Uiso 1 1 calc GR . . . .
C42A C 0.8581(5) 0.4175(5) 0.1842(3) 0.044(2) Uani 1 1 d . . . A 1
H42A H 0.815154 0.447849 0.193505 0.066 Uiso 1 1 calc R . . A 1
H42B H 0.863377 0.432839 0.151961 0.066 Uiso 1 1 calc R . . A 1
H42C H 0.907004 0.429310 0.206307 0.066 Uiso 1 1 calc R . . A 1
C42B C 0.3047(5) 0.0787(5) 0.0908(3) 0.042(2) Uani 1 1 d . . . B 1
H42D H 0.257950 0.056988 0.070254 0.062 Uiso 1 1 calc GR . . B 1
H42E H 0.303751 0.064984 0.123966 0.062 Uiso 1 1 calc GR . . B 1
H42F H 0.351621 0.055699 0.081759 0.062 Uiso 1 1 calc GR . . B 1

loop_
_atom_site_aniso_label
_atom_site_aniso_U_11
_atom_site_aniso_U_22
_atom_site_aniso_U_33
_atom_site_aniso_U_23
_atom_site_aniso_U_13
_atom_site_aniso_U_12
Th1 0.02977(13) 0.01848(12) 0.02336(13) 0.00012(9) 0.00788(10) -0.00063(10)
Th2 0.02443(15) 0.02052(17) 0.02206(14) -0.00038(12) 0.00607(10) -0.00190(13)
Th3 0.02808(13) 0.02143(12) 0.02116(12) -0.00292(9) 0.00702(10) -0.00192(10)
Th4 0.02681(14) 0.01835(18) 0.02078(13) -0.00082(11) 0.00765(10) -0.00011(11)
Th4' 0.02681(14) 0.01835(18) 0.02078(13) -0.00082(11) 0.00765(10) -0.00011(11)
O1A 0.030(3) 0.022(2) 0.028(3) -0.0015(19) 0.004(2) -0.0012(19)
O1B 0.028(3) 0.029(3) 0.031(3) -0.003(2) 0.006(2) -0.002(2)
C1A 0.043(5) 0.018(4) 0.044(5) -0.008(3) 0.013(4) 0.002(3)
C1B 0.048(5) 0.025(4) 0.037(4) 0.002(3) 0.012(4) -0.011(3)
C2A 0.052(5) 0.026(4) 0.038(5) -0.011(3) -0.006(4) 0.012(4)
C2B 0.045(5) 0.022(4) 0.034(4) 0.000(3) 0.011(4) 0.002(3)
C3A 0.068(6) 0.028(4) 0.030(4) -0.004(3) 0.020(4) 0.010(4)
C3B 0.040(5) 0.022(4) 0.040(5) 0.014(3) 0.010(4) 0.011(3)
C4A 0.039(5) 0.024(4) 0.045(5) -0.007(3) 0.014(4) 0.006(3)
C4B 0.057(5) 0.022(4) 0.032(4) 0.007(3) -0.004(4) -0.008(3)
C5A 0.041(4) 0.017(3) 0.032(4) -0.006(3) 0.005(3) 0.006(3)
C5B 0.053(5) 0.032(4) 0.034(4) 0.008(3) 0.020(4) 0.000(4)
C6A 0.048(5) 0.033(5) 0.072(7) -0.005(4) 0.016(5) -0.009(4)
C6B 0.050(5) 0.039(5) 0.053(6) 0.002(4) 0.013(4) -0.012(4)
C7A 0.080(8) 0.047(6) 0.064(7) -0.024(5) -0.032(6) 0.020(5)
C7B 0.065(6) 0.035(5) 0.041(5) 0.001(4) 0.021(4) 0.003(4)
C8A 0.117(10) 0.048(6) 0.043(6) -0.002(4) 0.042(6) 0.011(6)
C8B 0.037(5) 0.044(5) 0.076(7) 0.019(5) 0.006(5) 0.010(4)
C9A 0.046(5) 0.040(5) 0.076(7) 0.000(5) 0.026(5) 0.004(4)
C9B 0.082(7) 0.038(5) 0.051(6) 0.009(4) -0.004(5) -0.003(5)
C10A 0.052(5) 0.029(4) 0.038(5) 0.002(3) 0.002(4) 0.003(4)
C10B 0.076(7) 0.055(6) 0.049(6) 0.002(4) 0.032(5) -0.002(5)
C11A 0.052(5) 0.028(4) 0.047(5) 0.012(3) 0.023(4) 0.000(4)
C11B 0.039(4) 0.019(3) 0.035(4) -0.006(3) -0.001(3) -0.007(3)
C12A 0.049(5) 0.027(4) 0.034(4) 0.007(3) 0.011(4) 0.002(3)
C12B 0.044(5) 0.020(3) 0.030(4) -0.008(3) 0.012(3) -0.007(3)
C13A 0.050(5) 0.022(4) 0.052(5) 0.009(3) 0.017(4) 0.004(3)
C13B 0.047(5) 0.013(3) 0.035(4) -0.006(3) 0.000(4) -0.002(3)
C14A 0.071(6) 0.019(4) 0.038(5) 0.009(3) 0.013(4) -0.008(4)
C14B 0.039(5) 0.031(4) 0.049(5) -0.017(4) 0.020(4) -0.003(3)
C15A 0.048(5) 0.028(4) 0.045(5) 0.013(3) 0.012(4) -0.010(4)
C15B 0.056(5) 0.023(4) 0.021(4) -0.005(3) 0.007(3) -0.012(3)
C16A 0.060(7) 0.065(7) 0.071(7) 0.015(5) 0.036(6) -0.002(5)
C16B 0.039(5) 0.035(5) 0.071(7) 0.002(4) -0.010(4) -0.006(4)
C17A 0.068(7) 0.050(6) 0.041(5) 0.004(4) 0.007(5) -0.002(5)
C17B 0.061(6) 0.035(5) 0.045(5) -0.005(4) 0.022(4) -0.016(4)
C18A 0.066(6) 0.037(5) 0.076(7) 0.021(5) 0.028(5) 0.018(4)
C18B 0.060(6) 0.028(4) 0.054(6) 0.003(4) -0.014(5) 0.006(4)
C19A 0.112(9) 0.030(5) 0.041(5) -0.002(4) 0.025(6) -0.014(5)
C19B 0.053(6) 0.053(6) 0.099(9) -0.037(6) 0.040(6) -0.008(5)
C20A 0.063(7) 0.056(6) 0.070(7) 0.024(5) -0.001(6) -0.024(5)
C20B 0.115(9) 0.051(6) 0.033(5) -0.003(4) 0.023(6) -0.013(6)
C21A 0.030(4) 0.049(5) 0.023(4) 0.005(3) -0.002(3) -0.003(3)
C21B 0.028(4) 0.028(4) 0.032(4) 0.005(3) 0.006(3) -0.002(3)
C22A 0.028(4) 0.033(4) 0.031(4) 0.001(3) 0.002(3) 0.003(3)
C22B 0.032(4) 0.042(5) 0.035(4) 0.006(3) 0.009(3) 0.000(3)
C23A 0.019(3) 0.045(4) 0.029(4) -0.001(3) 0.000(3) 0.003(3)
C23B 0.036(4) 0.053(5) 0.024(4) -0.004(3) 0.012(3) 0.002(4)
C24A 0.027(4) 0.034(4) 0.031(4) -0.002(3) 0.003(3) -0.003(3)
C24B 0.037(4) 0.034(4) 0.033(4) -0.013(3) 0.007(3) -0.007(3)
C25A 0.029(4) 0.043(5) 0.024(4) -0.009(3) 0.003(3) 0.000(3)
C25B 0.027(4) 0.031(4) 0.025(4) -0.005(3) 0.003(3) -0.003(3)
C26A 0.062(6) 0.066(6) 0.036(5) 0.014(4) 0.011(4) 0.004(5)
C26B 0.045(5) 0.038(5) 0.044(5) -0.008(4) 0.015(4) 0.001(4)
C27A 0.049(6) 0.043(5) 0.052(6) 0.001(4) 0.001(4) 0.012(4)
C27B 0.051(6) 0.059(6) 0.037(5) 0.013(4) 0.003(4) -0.005(4)
C28A 0.033(4) 0.055(5) 0.035(4) -0.003(4) 0.013(3) -0.001(4)
C28B 0.060(6) 0.078(7) 0.028(4) -0.006(4) 0.019(4) 0.004(5)
C29A 0.051(5) 0.039(5) 0.053(6) 0.005(4) 0.004(4) -0.012(4)
C29B 0.067(7) 0.045(6) 0.073(7) -0.016(5) 0.027(6) -0.008(5)
C30A 0.040(5) 0.061(6) 0.042(5) -0.018(4) 0.007(4) -0.005(4)
C30B 0.042(5) 0.037(4) 0.038(5) 0.002(3) 0.012(4) -0.014(4)
C31A 0.023(4) 0.044(5) 0.044(5) 0.008(4) 0.013(3) 0.011(3)
C31B 0.037(4) 0.033(4) 0.043(5) -0.004(3) 0.024(4) 0.005(3)
C32A 0.016(3) 0.041(4) 0.042(4) 0.001(3) 0.010(3) 0.004(3)
C32B 0.031(4) 0.037(4) 0.039(4) 0.004(3) 0.019(3) -0.001(3)
C33A 0.026(4) 0.049(5) 0.049(5) 0.007(4) 0.023(4) -0.007(4)
C33B 0.027(4) 0.033(4) 0.045(5) 0.006(3) 0.014(3) -0.004(3)
C34A 0.030(4) 0.057(5) 0.033(4) -0.008(4) 0.016(3) 0.008(4)
C34B 0.023(4) 0.037(4) 0.036(4) 0.002(3) 0.013(3) 0.005(3)
C35A 0.032(4) 0.038(4) 0.047(5) -0.008(4) 0.015(4) 0.009(3)
C35B 0.040(5) 0.030(4) 0.044(5) -0.004(3) 0.021(4) 0.011(3)
C36A 0.053(6) 0.063(6) 0.045(5) 0.016(4) 0.012(4) 0.023(5)
C36B 0.063(6) 0.055(6) 0.046(5) -0.017(4) 0.023(5) 0.006(5)
C37A 0.035(5) 0.093(8) 0.059(6) -0.020(6) 0.010(4) -0.019(5)
C37B 0.053(6) 0.059(6) 0.043(5) 0.016(4) 0.022(4) 0.006(4)
C38A 0.053(6) 0.068(7) 0.068(7) 0.021(5) 0.026(5) -0.011(5)
C38B 0.049(5) 0.037(5) 0.064(6) -0.004(4) 0.015(5) -0.006(4)
C39A 0.043(5) 0.110(9) 0.040(5) -0.007(5) 0.011(4) -0.004(6)
C39B 0.039(4) 0.048(5) 0.039(5) 0.008(4) 0.003(4) 0.005(4)
C40A 0.052(6) 0.040(5) 0.090(8) -0.013(5) 0.010(5) 0.010(4)
C40B 0.074(7) 0.040(5) 0.068(7) 0.011(4) 0.043(6) 0.014(5)
C41A 0.054(5) 0.034(4) 0.039(5) 0.001(3) 0.008(4) 0.001(4)
C41B 0.038(4) 0.040(5) 0.052(5) -0.016(4) 0.014(4) -0.003(4)
C42A 0.051(5) 0.034(4) 0.053(5) -0.001(4) 0.024(4) -0.005(4)
C42B 0.048(5) 0.035(4) 0.041(5) 0.003(4) 0.007(4) 0.000(4)

loop_
_atom_type_symbol
_atom_type_description
_atom_type_scat_dispersion_real
_atom_type_scat_dispersion_imag
_atom_type_scat_source
C C 0.0033 0.0016 'International Tables Vol C Tables 4.2.6.8 and 6.1.1.4'
H H 0.0000 0.0000 'International Tables Vol C Tables 4.2.6.8 and 6.1.1.4'
O O 0.0106 0.0060 'International Tables Vol C Tables 4.2.6.8 and 6.1.1.4'
Th Th -7.2400 8.8979 'International Tables Vol C Tables 4.2.6.8 and 6.1.1.4'

loop_
_geom_angle_atom_site_label_1
_geom_angle_atom_site_label_2
_geom_angle_atom_site_label_3
_geom_angle
_geom_angle_site_symmetry_1
_geom_angle_site_symmetry_3
_geom_angle_publ_flag
O1A Th1 C1A 94.9(2) . . ?
O1A Th1 C2A 123.6(2) . . ?
O1A Th1 C3A 134.7(2) . . ?
O1A Th1 C4A 110.0(2) . . ?
O1A Th1 C5A 87.31(19) . . ?
O1A Th1 C11A 125.6(2) . . ?
O1A Th1 C12A 133.1(2) . . ?
O1A Th1 C13A 106.3(2) . . ?
O1A Th1 C14A 86.0(2) . . ?
O1A Th1 C15A 97.1(2) . . ?
O1A Th1 C41A 96.8(2) . . ?
C1A Th1 C2A 29.0(2) . . ?
C1A Th1 C3A 47.4(2) . . ?
C1A Th1 C4A 48.1(2) . . ?
C1A Th1 C5A 29.3(2) . . ?
C1A Th1 C11A 132.5(2) . . ?
C1A Th1 C12A 131.3(2) . . ?
C1A Th1 C13A 149.4(3) . . ?
C1A Th1 C14A 178.7(3) . . ?
C1A Th1 C15A 151.6(2) . . ?
C2A Th1 C3A 28.4(3) . . ?
C2A Th1 C11A 107.8(3) . . ?
C2A Th1 C12A 102.2(2) . . ?
C3A Th1 C11A 85.1(2) . . ?
C3A Th1 C12A 90.3(2) . . ?
C4A Th1 C2A 47.6(2) . . ?
C4A Th1 C3A 28.7(2) . . ?
C4A Th1 C11A 91.0(2) . . ?
C4A Th1 C12A 108.0(2) . . ?
C4A Th1 C13A 136.3(2) . . ?
C5A Th1 C2A 47.8(2) . . ?
C5A Th1 C3A 47.4(2) . . ?
C5A Th1 C4A 29.2(2) . . ?
C5A Th1 C11A 119.7(2) . . ?
C5A Th1 C12A 136.2(2) . . ?
C5A Th1 C13A 165.1(2) . . ?
C5A Th1 C14A 151.9(3) . . ?
C11A Th1 C12A 28.4(2) . . ?
C13A Th1 C2A 123.8(2) . . ?
C13A Th1 C3A 118.6(2) . . ?
C13A Th1 C11A 47.3(2) . . ?
C13A Th1 C12A 29.0(2) . . ?
C14A Th1 C2A 149.9(2) . . ?
C14A Th1 C3A 132.2(2) . . ?
C14A Th1 C4A 132.4(3) . . ?
C14A Th1 C11A 47.2(2) . . ?
C14A Th1 C12A 47.7(2) . . ?
C14A Th1 C13A 29.3(2) . . ?
C15A Th1 C2A 134.6(3) . . ?
C15A Th1 C3A 108.4(3) . . ?
C15A Th1 C4A 103.5(2) . . ?
C15A Th1 C5A 126.0(2) . . ?
C15A Th1 C11A 28.5(2) . . ?
C15A Th1 C12A 47.3(2) . . ?
C15A Th1 C13A 47.8(2) . . ?
C15A Th1 C14A 28.9(3) . . ?
C41A Th1 C1A 80.9(2) . . ?
C41A Th1 C2A 75.2(3) . . ?
C41A Th1 C3A 99.6(3) . . ?
C41A Th1 C4A 122.7(2) . . ?
C41A Th1 C5A 109.9(2) . . ?
C41A Th1 C11A 113.2(3) . . ?
C41A Th1 C12A 84.9(3) . . ?
C41A Th1 C13A 75.0(3) . . ?
C41A Th1 C14A 98.0(3) . . ?
C41A Th1 C15A 122.7(3) . . ?
O1A Th2 C21A 130.0(2) . . ?
O1A Th2 C22A 103.2(2) . . ?
O1A Th2 C23A 83.38(19) . . ?
O1A Th2 C24A 94.8(2) . . ?
O1A Th2 C25A 123.8(2) . . ?
O1A Th2 C31A 88.3(2) . . ?
O1A Th2 C32A 96.4(2) . . ?
O1A Th2 C33A 125.1(2) . . ?
O1A Th2 C34A 135.5(2) . . ?
O1A Th2 C35A 110.6(2) . . ?
O1A Th2 C42A 100.7(2) . . ?
C21A Th2 C22A 28.7(2) . . ?
C21A Th2 C33A 104.3(2) . . ?
C21A Th2 C34A 91.6(2) . . ?
C22A Th2 C34A 120.1(2) . . ?
C23A Th2 C21A 47.3(2) . . ?
C23A Th2 C22A 28.7(2) . . ?
C23A Th2 C25A 47.5(2) . . ?
C23A Th2 C33A 151.5(2) . . ?
C23A Th2 C34A 131.3(2) . . ?
C23A Th2 C35A 129.2(2) . . ?
C24A Th2 C21A 47.6(2) . . ?
C24A Th2 C22A 47.8(2) . . ?
C24A Th2 C23A 29.1(2) . . ?
C24A Th2 C25A 29.0(2) . . ?
C24A Th2 C31A 121.6(2) . . ?
C24A Th2 C32A 147.6(2) . . ?
C24A Th2 C33A 133.2(2) . . ?
C24A Th2 C34A 106.4(2) . . ?
C24A Th2 C35A 100.0(2) . . ?
C25A Th2 C21A 28.6(2) . . ?
C25A Th2 C22A 47.3(2) . . ?
C25A Th2 C33A 107.1(2) . . ?
C25A Th2 C34A 83.9(2) . . ?
C31A Th2 C21A 136.5(2) . . ?
C31A Th2 C22A 164.3(2) . . ?
C31A Th2 C23A 147.3(2) . . ?
C31A Th2 C25A 117.3(2) . . ?
C31A Th2 C32A 29.1(2) . . ?
C31A Th2 C33A 47.8(2) . . ?
C31A Th2 C34A 47.3(2) . . ?
C31A Th2 C35A 29.0(2) . . ?
C32A Th2 C21A 133.4(2) . . ?
C32A Th2 C22A 154.0(2) . . ?
C32A Th2 C23A 176.4(2) . . ?
C32A Th2 C25A 130.8(2) . . ?
C32A Th2 C33A 29.0(2) . . ?
C32A Th2 C34A 47.0(2) . . ?
C32A Th2 C35A 47.5(2) . . ?
C33A Th2 C22A 127.4(2) . . ?
C33A Th2 C34A 28.1(2) . . ?
C35A Th2 C21A 108.1(2) . . ?
C35A Th2 C22A 135.3(2) . . ?
C35A Th2 C25A 89.0(2) . . ?
C35A Th2 C33A 47.2(2) . . ?
C35A Th2 C34A 28.5(2) . . ?
C42A Th2 C21A 84.0(3) . . ?
C42A Th2 C22A 77.1(3) . . ?
C42A Th2 C23A 101.0(3) . . ?
C42A Th2 C24A 124.8(3) . . ?
C42A Th2 C25A 112.3(3) . . ?
C42A Th2 C31A 111.6(3) . . ?
C42A Th2 C32A 82.7(3) . . ?
C42A Th2 C33A 75.1(3) . . ?
C42A Th2 C34A 98.4(3) . . ?
C42A Th2 C35A 122.2(3) . . ?
O1B Th3 C1B 104.6(2) . . ?
O1B Th3 C2B 84.4(2) . . ?
O1B Th3 C3B 95.3(2) . . ?
O1B Th3 C4B 124.6(2) . . ?
O1B Th3 C5B 130.9(2) . . ?
O1B Th3 C11B 107.5(2) . . ?
O1B Th3 C12B 85.45(19) . . ?
O1B Th3 C13B 93.5(2) . . ?
O1B Th3 C14B 122.3(2) . . ?
O1B Th3 C15B 132.66(19) . . ?
O1B Th3 C41B 102.4(2) . . ?
C1B Th3 C4B 47.3(2) . . ?
C1B Th3 C5B 28.4(2) . . ?
C1B Th3 C14B 128.5(2) . . ?
C1B Th3 C15B 121.7(2) . . ?
C2B Th3 C1B 28.9(2) . . ?
C2B Th3 C4B 47.6(2) . . ?
C2B Th3 C5B 47.2(2) . . ?
C2B Th3 C14B 153.2(2) . . ?
C2B Th3 C15B 133.1(2) . . ?
C3B Th3 C1B 47.3(2) . . ?
C3B Th3 C2B 28.5(2) . . ?
C3B Th3 C4B 29.4(2) . . ?
C3B Th3 C5B 47.3(2) . . ?
C3B Th3 C13B 150.1(2) . . ?
C3B Th3 C14B 135.5(2) . . ?
C3B Th3 C15B 108.4(2) . . ?
C4B Th3 C5B 28.5(2) . . ?
C4B Th3 C15B 85.5(2) . . ?
C11B Th3 C1B 137.6(2) . . ?
C11B Th3 C2B 130.9(2) . . ?
C11B Th3 C3B 102.4(2) . . ?
C11B Th3 C4B 91.2(2) . . ?
C11B Th3 C5B 110.6(2) . . ?
C11B Th3 C13B 47.8(2) . . ?
C11B Th3 C14B 47.4(2) . . ?
C11B Th3 C15B 28.7(2) . . ?
C12B Th3 C1B 166.5(2) . . ?
C12B Th3 C2B 148.4(2) . . ?
C12B Th3 C3B 123.9(2) . . ?
C12B Th3 C4B 119.5(2) . . ?
C12B Th3 C5B 138.8(2) . . ?
C12B Th3 C11B 28.9(2) . . ?
C12B Th3 C13B 28.9(2) . . ?
C12B Th3 C14B 47.4(2) . . ?
C12B Th3 C15B 47.3(2) . . ?
C13B Th3 C1B 154.1(2) . . ?
C13B Th3 C2B 177.0(2) . . ?
C13B Th3 C4B 133.0(2) . . ?
C13B Th3 C5B 135.2(2) . . ?
C13B Th3 C14B 29.0(2) . . ?
C13B Th3 C15B 47.5(2) . . ?
C14B Th3 C4B 108.9(2) . . ?
C14B Th3 C5B 106.2(2) . . ?
C14B Th3 C15B 28.6(2) . . ?
C15B Th3 C5B 93.6(2) . . ?
C41B Th3 C1B 75.6(3) . . ?
C41B Th3 C2B 99.9(3) . . ?
C41B Th3 C3B 122.9(3) . . ?
C41B Th3 C4B 110.5(3) . . ?
C41B Th3 C5B 82.3(3) . . ?
C41B Th3 C11B 122.2(2) . . ?
C41B Th3 C12B 111.4(3) . . ?
C41B Th3 C13B 82.6(3) . . ?
C41B Th3 C14B 74.7(2) . . ?
C41B Th3 C15B 98.2(3) . . ?
O1B Th4 C21B 92.58(19) . . ?
O1B Th4 C22B 121.4(2) . . ?
O1B Th4 C23B 133.01(19) . . ?
O1B Th4 C24B 109.3(2) . . ?
O1B Th4 C25B 86.03(19) . . ?
O1B Th4 C31B 125.8(2) . . ?
O1B Th4 C32B 133.3(2) . . ?
O1B Th4 C33B 106.9(2) . . ?
O1B Th4 C34B 86.35(19) . . ?
O1B Th4 C35B 97.2(2) . . ?
O1B Th4 C42B 100.7(2) . . ?
C21B Th4 C22B 29.2(2) . . ?
C21B Th4 C23B 47.6(2) . . ?
C21B Th4 C24B 47.9(2) . . ?
C21B Th4 C25B 29.2(2) . . ?
C21B Th4 C31B 132.3(2) . . ?
C21B Th4 C32B 133.8(2) . . ?
C21B Th4 C33B 153.2(2) . . ?
C21B Th4 C34B 177.7(2) . . ?
C21B Th4 C35B 149.6(2) . . ?
C22B Th4 C23B 28.5(2) . . ?
C22B Th4 C24B 47.0(2) . . ?
C22B Th4 C31B 108.7(2) . . ?
C22B Th4 C32B 104.7(2) . . ?
C22B Th4 C33B 126.8(2) . . ?
C24B Th4 C23B 28.0(2) . . ?
C25B Th4 C22B 47.4(2) . . ?
C25B Th4 C23B 47.0(2) . . ?
C25B Th4 C24B 28.9(2) . . ?
C25B Th4 C31B 117.4(2) . . ?
C25B Th4 C32B 135.9(2) . . ?
C25B Th4 C33B 163.9(2) . . ?
C25B Th4 C34B 148.6(2) . . ?
C25B Th4 C35B 122.9(2) . . ?
C31B Th4 C23B 84.9(2) . . ?
C31B Th4 C24B 89.4(2) . . ?
C31B Th4 C32B 28.5(2) . . ?
C31B Th4 C33B 47.1(2) . . ?
C32B Th4 C23B 91.4(2) . . ?
C32B Th4 C24B 107.4(2) . . ?
C32B Th4 C33B 28.5(2) . . ?
C33B Th4 C23B 119.5(2) . . ?
C33B Th4 C24B 134.9(2) . . ?
C34B Th4 C22B 152.1(2) . . ?
C34B Th4 C23B 132.4(2) . . ?
C34B Th4 C24B 130.7(2) . . ?
C34B Th4 C31B 47.5(2) . . ?
C34B Th4 C32B 47.5(2) . . ?
C34B Th4 C33B 28.9(2) . . ?
C35B Th4 C22B 135.0(2) . . ?
C35B Th4 C23B 108.0(2) . . ?
C35B Th4 C24B 101.7(2) . . ?
C35B Th4 C31B 28.6(2) . . ?
C35B Th4 C32B 47.1(2) . . ?
C35B Th4 C33B 47.3(2) . . ?
C35B Th4 C34B 28.9(2) . . ?
C42B Th4 C21B 82.8(2) . . ?
C42B Th4 C22B 74.6(3) . . ?
C42B Th4 C23B 97.8(3) . . ?
C42B Th4 C24B 121.6(3) . . ?
C42B Th4 C25B 111.9(3) . . ?
C42B Th4 C31B 111.9(3) . . ?
C42B Th4 C32B 83.5(3) . . ?
C42B Th4 C33B 75.8(3) . . ?
C42B Th4 C34B 99.4(3) . . ?
C42B Th4 C35B 123.1(3) . . ?
Th1 O1A Th2 172.2(2) . . ?
Th2' O1A Th1 171.6(3) . . ?
Th3 O1B Th4 171.6(3) . . ?
Th4' O1B Th3 162.9(3) . . ?
C2A C1A Th1 77.1(4) . . ?
C2A C1A C5A 107.8(7) . . ?
C2A C1A C6A 127.2(8) . . ?
C5A C1A Th1 75.6(4) . . ?
C5A C1A C6A 124.9(8) . . ?
C6A C1A Th1 117.0(5) . . ?
C2B C1B Th3 74.8(4) . . ?
C2B C1B C6B 126.8(7) . . ?
C5B C1B Th3 76.7(4) . . ?
C5B C1B C2B 107.9(7) . . ?
C5B C1B C6B 124.4(8) . . ?
C6B C1B Th3 123.1(5) . . ?
C1A C2A Th1 73.9(4) . . ?
C1A C2A C7A 126.5(9) . . ?
C3A C2A Th1 76.4(4) . . ?
C3A C2A C1A 107.9(7) . . ?
C3A C2A C7A 125.0(9) . . ?
C7A C2A Th1 122.5(5) . . ?
C1B C2B Th3 76.3(4) . . ?
C1B C2B C7B 124.6(7) . . ?
C3B C2B Th3 75.4(4) . . ?
C3B C2B C1B 108.3(7) . . ?
C3B C2B C7B 126.9(8) . . ?
C7B C2B Th3 118.5(5) . . ?
C2A C3A Th1 75.2(4) . . ?
C2A C3A C4A 109.0(7) . . ?
C2A C3A C8A 124.7(9) . . ?
C4A C3A Th1 74.2(4) . . ?
C4A C3A C8A 125.4(9) . . ?
C8A C3A Th1 125.6(5) . . ?
C2B C3B Th3 76.1(4) . . ?
C2B C3B C4B 108.3(7) . . ?
C2B C3B C8B 127.2(8) . . ?
C4B C3B Th3 76.8(4) . . ?
C4B C3B C8B 124.0(8) . . ?
C8B C3B Th3 119.6(5) . . ?
C3A C4A Th1 77.1(4) . . ?
C3A C4A C5A 107.4(7) . . ?
C3A C4A C9A 126.7(8) . . ?
C5A C4A Th1 74.8(4) . . ?
C5A C4A C9A 125.5(8) . . ?
C9A C4A Th1 120.0(5) . . ?
C3B C4B Th3 73.8(4) . . ?
C3B C4B C9B 124.1(8) . . ?
C5B C4B Th3 76.2(4) . . ?
C5B C4B C3B 106.6(7) . . ?
C5B C4B C9B 128.1(8) . . ?
C9B C4B Th3 125.0(5) . . ?
C1A C5A Th1 75.1(4) . . ?
C1A C5A C10A 125.9(7) . . ?
C4A C5A Th1 76.0(4) . . ?
C4A C5A C1A 107.9(7) . . ?
C4A C5A C10A 126.0(7) . . ?
C10A C5A Th1 120.0(5) . . ?
C1B C5B Th3 74.9(4) . . ?
C1B C5B C4B 108.8(7) . . ?
C1B C5B C10B 125.4(8) . . ?
C4B C5B Th3 75.3(4) . . ?
C4B C5B C10B 125.6(8) . . ?
C10B C5B Th3 119.7(6) . . ?
C12A C11A Th1 75.9(4) . . ?
C12A C11A C16A 126.5(8) . . ?
C15A C11A Th1 73.5(4) . . ?
C15A C11A C12A 108.7(7) . . ?
C15A C11A C16A 124.0(9) . . ?
C16A C11A Th1 124.7(6) . . ?
C12B C11B Th3 75.3(4) . . ?
C12B C11B C15B 107.9(7) . . ?
C12B C11B C16B 125.6(8) . . ?
C15B C11B Th3 77.3(4) . . ?
C15B C11B C16B 126.2(8) . . ?
C16B C11B Th3 117.9(5) . . ?
C11A C12A Th1 75.7(4) . . ?
C11A C12A C13A 107.7(7) . . ?
C11A C12A C17A 127.1(8) . . ?
C13A C12A Th1 74.2(4) . . ?
C13A C12A C17A 125.0(8) . . ?
C17A C12A Th1 120.2(5) . . ?
C11B C12B Th3 75.8(4) . . ?
C11B C12B C13B 108.8(7) . . ?
C11B C12B C17B 124.6(8) . . ?
C13B C12B Th3 76.0(4) . . ?
C13B C12B C17B 126.5(7) . . ?
C17B C12B Th3 118.9(5) . . ?
C12A C13A Th1 76.9(4) . . ?
C12A C13A C14A 107.1(8) . . ?
C12A C13A C18A 124.5(8) . . ?
C14A C13A Th1 74.6(4) . . ?
C14A C13A C18A 127.5(8) . . ?
C18A C13A Th1 123.0(5) . . ?
C12B C13B Th3 75.1(4) . . ?
C12B C13B C14B 107.3(7) . . ?
C12B C13B C18B 125.5(8) . . ?
C14B C13B Th3 76.6(4) . . ?
C14B C13B C18B 127.1(8) . . ?
C18B C13B Th3 117.3(5) . . ?
C13A C14A Th1 76.1(4) . . ?
C13A C14A C19A 125.2(9) . . ?
C15A C14A Th1 75.4(4) . . ?
C15A C14A C13A 107.8(8) . . ?
C15A C14A C19A 126.9(9) . . ?
C19A C14A Th1 117.9(5) . . ?
C13B C14B Th3 74.4(4) . . ?
C13B C14B C19B 126.1(9) . . ?
C15B C14B Th3 76.0(4) . . ?
C15B C14B C13B 108.0(7) . . ?
C15B C14B C19B 125.4(8) . . ?
C19B C14B Th3 122.3(5) . . ?
C11A C15A Th1 78.0(5) . . ?
C11A C15A C14A 108.6(8) . . ?
C11A C15A C20A 125.6(9) . . ?
C14A C15A Th1 75.7(4) . . ?
C14A C15A C20A 125.2(9) . . ?
C20A C15A Th1 119.5(5) . . ?
C11B C15B Th3 74.1(4) . . ?
C11B C15B C14B 108.0(7) . . ?
C11B C15B C20B 127.2(8) . . ?
C14B C15B Th3 75.4(4) . . ?
C14B C15B C20B 124.0(8) . . ?
C20B C15B Th3 124.6(5) . . ?
C22A C21A Th2 76.5(4) . . ?
C22A C21A C26A 124.7(8) . . ?
C25A C21A Th2 75.2(4) . . ?
C25A C21A C22A 108.4(7) . . ?
C25A C21A C26A 126.2(8) . . ?
C26A C21A Th2 121.6(5) . . ?
C22B C21B Th4 77.7(4) . . ?
C22B C21B C26B 127.8(7) . . ?
C25B C21B Th4 76.5(4) . . ?
C25B C21B C22B 107.1(7) . . ?
C25B C21B C26B 125.0(7) . . ?
C26B C21B Th4 114.0(5) . . ?
C21A C22A Th2 74.8(4) . . ?
C21A C22A C27A 125.3(7) . . ?
C23A C22A Th2 73.7(4) . . ?
C23A C22A C21A 107.1(7) . . ?
C23A C22A C27A 127.0(7) . . ?
C27A C22A Th2 124.0(5) . . ?
C21B C22B Th4 73.2(4) . . ?
C21B C22B C27B 126.9(8) . . ?
C23B C22B Th4 77.8(5) . . ?
C23B C22B C21B 108.3(7) . . ?
C23B C22B C27B 124.3(7) . . ?
C27B C22B Th4 122.4(5) . . ?
C22A C23A Th2 77.6(4) . . ?
C22A C23A C28A 125.7(7) . . ?
C24A C23A Th2 74.0(4) . . ?
C24A C23A C22A 108.6(6) . . ?
C24A C23A C28A 125.5(7) . . ?
C28A C23A Th2 119.8(5) . . ?
C22B C23B Th4 73.7(4) . . ?
C22B C23B C28B 123.0(8) . . ?
C24B C23B Th4 74.7(4) . . ?
C24B C23B C22B 108.2(6) . . ?
C24B C23B C28B 127.7(8) . . ?
C28B C23B Th4 127.0(6) . . ?
C23A C24A Th2 76.8(4) . . ?
C23A C24A C29A 125.4(7) . . ?
C25A C24A Th2 77.4(4) . . ?
C25A C24A C23A 107.8(7) . . ?
C25A C24A C29A 126.7(7) . . ?
C29A C24A Th2 116.2(5) . . ?
C23B C24B Th4 77.3(4) . . ?
C23B C24B C25B 108.0(7) . . ?
C23B C24B C29B 127.2(7) . . ?
C25B C24B Th4 73.6(4) . . ?
C25B C24B C29B 124.4(8) . . ?
C29B C24B Th4 120.9(6) . . ?
C21A C25A Th2 76.3(4) . . ?
C21A C25A C24A 108.1(7) . . ?
C21A C25A C30A 125.7(7) . . ?
C24A C25A Th2 73.6(4) . . ?
C24A C25A C30A 125.0(7) . . ?
C30A C25A Th2 125.8(5) . . ?
C21B C25B Th4 74.4(4) . . ?
C21B C25B C24B 108.4(7) . . ?
C21B C25B C30B 124.6(7) . . ?
C24B C25B Th4 77.4(4) . . ?
C24B C25B C30B 126.9(7) . . ?
C30B C25B Th4 118.2(5) . . ?
C32A C31A Th2 75.5(4) . . ?
C32A C31A C35A 107.3(7) . . ?
C32A C31A C36A 125.1(8) . . ?
C35A C31A Th2 76.5(4) . . ?
C35A C31A C36A 127.0(8) . . ?
C36A C31A Th2 120.7(5) . . ?
C32B C31B Th4 76.1(4) . . ?
C32B C31B C36B 126.5(8) . . ?
C35B C31B Th4 75.0(4) . . ?
C35B C31B C32B 108.1(7) . . ?
C35B C31B C36B 124.4(7) . . ?
C36B C31B Th4 124.1(6) . . ?
C31A C32A Th2 75.4(4) . . ?
C31A C32A C33A 108.3(7) . . ?
C31A C32A C37A 125.9(8) . . ?
C33A C32A Th2 77.4(4) . . ?
C33A C32A C37A 125.7(8) . . ?
C37A C32A Th2 116.3(5) . . ?
C31B C32B Th4 75.3(4) . . ?
C31B C32B C33B 108.2(7) . . ?
C31B C32B C37B 127.1(8) . . ?
C33B C32B Th4 75.8(4) . . ?
C33B C32B C37B 124.4(7) . . ?
C37B C32B Th4 120.3(5) . . ?
C32A C33A Th2 73.5(4) . . ?
C32A C33A C38A 127.3(8) . . ?
C34A C33A Th2 76.7(4) . . ?
C34A C33A C32A 107.5(7) . . ?
C34A C33A C38A 124.9(8) . . ?
C38A C33A Th2 121.3(6) . . ?
C32B C33B Th4 75.7(4) . . ?
C32B C33B C34B 108.1(7) . . ?
C32B C33B C38B 125.3(7) . . ?
C34B C33B Th4 74.9(4) . . ?
C34B C33B C38B 125.8(8) . . ?
C38B C33B Th4 123.5(5) . . ?
C33A C34A Th2 75.1(4) . . ?
C33A C34A C35A 108.8(7) . . ?
C33A C34A C39A 123.3(8) . . ?
C35A C34A Th2 74.0(4) . . ?
C35A C34A C39A 127.1(8) . . ?
C39A C34A Th2 125.6(6) . . ?
C33B C34B Th4 76.2(4) . . ?
C33B C34B C39B 126.3(7) . . ?
C35B C34B Th4 75.1(4) . . ?
C35B C34B C33B 106.9(7) . . ?
C35B C34B C39B 126.4(7) . . ?
C39B C34B Th4 119.9(5) . . ?
C31A C35A Th2 74.5(4) . . ?
C31A C35A C40A 125.5(8) . . ?
C34A C35A Th2 77.6(4) . . ?
C34A C35A C31A 108.1(7) . . ?
C34A C35A C40A 126.2(8) . . ?
C40A C35A Th2 118.0(5) . . ?
C31B C35B Th4 76.4(4) . . ?
C31B C35B C34B 108.7(7) . . ?
C31B C35B C40B 125.3(8) . . ?
C34B C35B Th4 76.0(4) . . ?
C34B C35B C40B 125.6(8) . . ?
C40B C35B Th4 119.5(5) . . ?

loop_
_geom_bond_atom_site_label_1
_geom_bond_atom_site_label_2
_geom_bond_distance
_geom_bond_site_symmetry_2
_geom_bond_publ_flag
Th1 O1A 2.171(5) . ?
Th1 C1A 2.801(7) . ?
Th1 C2A 2.843(7) . ?
Th1 C3A 2.859(7) . ?
Th1 C4A 2.822(7) . ?
Th1 C5A 2.806(7) . ?
Th1 C11A 2.862(7) . ?
Th1 C12A 2.865(7) . ?
Th1 C13A 2.830(7) . ?
Th1 C14A 2.811(7) . ?
Th1 C15A 2.806(7) . ?
Th1 C41A 2.509(9) . ?
Th2 O1A 2.179(5) . ?
Th2 C21A 2.847(7) . ?
Th2 C22A 2.869(7) . ?
Th2 C23A 2.820(7) . ?
Th2 C24A 2.785(7) . ?
Th2 C25A 2.833(7) . ?
Th2 C31A 2.806(7) . ?
Th2 C32A 2.806(7) . ?
Th2 C33A 2.856(7) . ?
Th2 C34A 2.877(7) . ?
Th2 C35A 2.832(7) . ?
Th2 C42A 2.505(8) . ?
Th2' O1A 2.152(9) . ?
Th3 O1B 2.169(5) . ?
Th3 C1B 2.840(7) . ?
Th3 C2B 2.822(7) . ?
Th3 C3B 2.814(7) . ?
Th3 C4B 2.853(7) . ?
Th3 C5B 2.864(7) . ?
Th3 C11B 2.813(7) . ?
Th3 C12B 2.806(7) . ?
Th3 C13B 2.817(7) . ?
Th3 C14B 2.846(7) . ?
Th3 C15B 2.853(7) . ?
Th3 C41B 2.507(8) . ?
Th4 O1B 2.192(5) . ?
Th4 C21B 2.775(7) . ?
Th4 C22B 2.832(8) . ?
Th4 C23B 2.883(8) . ?
Th4 C24B 2.850(7) . ?
Th4 C25B 2.801(7) . ?
Th4 C31B 2.832(7) . ?
Th4 C32B 2.842(7) . ?
Th4 C33B 2.843(7) . ?
Th4 C34B 2.827(7) . ?
Th4 C35B 2.816(7) . ?
Th4 C42B 2.505(8) . ?
Th4' O1B 2.149(6) . ?
C1A C2A 1.415(11) . ?
C1A C5A 1.418(11) . ?
C1A C6A 1.501(11) . ?
C1B C2B 1.412(11) . ?
C1B C5B 1.402(11) . ?
C1B C6B 1.522(11) . ?
C2A C3A 1.399(12) . ?
C2A C7A 1.505(12) . ?
C2B C3B 1.387(11) . ?
C2B C7B 1.506(11) . ?
C3A C4A 1.409(12) . ?
C3A C8A 1.527(11) . ?
C3B C4B 1.436(11) . ?
C3B C8B 1.505(11) . ?
C4A C5A 1.418(11) . ?
C4A C9A 1.486(11) . ?
C4B C5B 1.407(12) . ?
C4B C9B 1.505(12) . ?
C5A C10A 1.493(10) . ?
C5B C10B 1.515(11) . ?
C11A C12A 1.403(12) . ?
C11A C15A 1.395(12) . ?
C11A C16A 1.520(12) . ?
C11B C12B 1.402(10) . ?
C11B C15B 1.404(11) . ?
C11B C16B 1.507(11) . ?
C12A C13A 1.425(11) . ?
C12A C17A 1.512(12) . ?
C12B C13B 1.403(11) . ?
C12B C17B 1.519(11) . ?
C13A C14A 1.426(12) . ?
C13A C18A 1.483(12) . ?
C13B C14B 1.417(11) . ?
C13B C18B 1.503(11) . ?
C14A C15A 1.401(12) . ?
C14A C19A 1.507(12) . ?
C14B C15B 1.408(12) . ?
C14B C19B 1.511(11) . ?
C15A C20A 1.510(12) . ?
C15B C20B 1.506(11) . ?
C21A C22A 1.419(11) . ?
C21A C25A 1.403(11) . ?
C21A C26A 1.510(11) . ?
C21B C22B 1.413(10) . ?
C21B C25B 1.403(10) . ?
C21B C26B 1.505(10) . ?
C22A C23A 1.410(11) . ?
C22A C27A 1.505(11) . ?
C22B C23B 1.407(11) . ?
C22B C27B 1.515(11) . ?
C23A C24A 1.410(11) . ?
C23A C28A 1.523(10) . ?
C23B C24B 1.390(11) . ?
C23B C28B 1.519(10) . ?
C24A C25A 1.408(10) . ?
C24A C29A 1.499(11) . ?
C24B C25B 1.412(10) . ?
C24B C29B 1.515(12) . ?
C25A C30A 1.515(10) . ?
C25B C30B 1.505(10) . ?
C31A C32A 1.410(11) . ?
C31A C35A 1.411(11) . ?
C31A C36A 1.498(11) . ?
C31B C32B 1.399(11) . ?
C31B C35B 1.395(11) . ?
C31B C36B 1.529(11) . ?
C32A C33A 1.420(11) . ?
C32A C37A 1.535(12) . ?
C32B C33B 1.402(11) . ?
C32B C37B 1.510(11) . ?
C33A C34A 1.394(12) . ?
C33A C38A 1.499(11) . ?
C33B C34B 1.416(10) . ?
C33B C38B 1.501(11) . ?
C34A C35A 1.405(12) . ?
C34A C39A 1.510(11) . ?
C34B C35B 1.410(11) . ?
C34B C39B 1.516(11) . ?
C35A C40A 1.527(12) . ?
C35B C40B 1.520(11) . ?
